data_1008304
loop_
_publ_author_name
'Averbuch-Pouchot, M T'

_publ_section_title
;
Crystal structure of a tetrameta-polyphosphate: Pb~2~ Cs~3~ (P~4~
O~12~) (P O~3~)~3~
;
_journal_coden_ASTM ZAACAB
_journal_name_full
;
Zeitschrift fuer Anorganische und Allgemeine Chemie
;
_journal_page_first 143
_journal_page_last 150
_journal_paper_doi 10.1002/zaac.19855291019
_journal_volume 529
_journal_year 1985
_chemical_formula_structural 'Pb2 Cs3 (P4 O12) (P O3)3'
_chemical_formula_sum 'Cs3 O21 P7 Pb2'
_chemical_name_systematic 'Dilead tricaesium tetrametapolyphosphate *'
_space_group_IT_number 2
_symmetry_cell_setting triclinic
_symmetry_Int_Tables_number 2
_symmetry_space_group_name_Hall '-P 1'
_symmetry_space_group_name_H-M 'P -1'
_cell_angle_alpha 86.23(1)
_cell_angle_beta 96.96(1)
_cell_angle_gamma 113.98(1)
_cell_formula_units_Z 2
_cell_length_a 6.808(5)
_cell_length_b 7.875(6)
_cell_length_c 22.12(1)
_cell_volume 1075.4
_exptl_crystal_density_meas 4.22
_refine_ls_R_factor_all 0.048
_cod_database_code 1008304

loop_
_symmetry_equiv_pos_as_xyz
x,y,z
-x,-y,-z

loop_
_atom_site_label
_atom_site_type_symbol
_atom_site_symmetry_multiplicity
_atom_site_Wyckoff_symbol
_atom_site_fract_x
_atom_site_fract_y
_atom_site_fract_z
_atom_site_occupancy
_atom_site_attached_hydrogens
_atom_site_calc_flag
Pb1 Pb2+ 2 i 0.41197(9) 0.18640(7) 0.37554(3) 1. 0 d
Pb2 Pb2+ 2 i 0.60696(9) 0.83186(8) 0.11469(3) 1. 0 d
Cs1 Cs1+ 2 i 0.7525(2) 0.7899(2) 0.88858(6) 1. 0 d
Cs2 Cs1+ 2 i 0.3026(2) 0.2063(2) 0.57904(6) 1. 0 d
Cs3 Cs1+ 2 i 0.8791(2) 0.3188(1) 0.2348(6) 1. 0 d
P1 P5+ 2 i 0.3646(6) 0.8497(5) 0.2541(2) 1. 0 d
P2 P5+ 2 i 0.5354(6) 0.5593(5) 0.2488(2) 1. 0 d
P3 P5+ 2 i 0.9558(6) 0.8771(5) 0.2651(2) 1. 0 d
P4 P5+ 2 i 0.2748(7) 0.7258(5) 0.9624(2) 1. 0 d
P5 P5+ 2 i 0.0136(7) 0.6640(5) 0.0655(2) 1. 0 d
P6 P5+ 2 i 0.1966(7) 0.7445(6) 0.4823(2) 1. 0 d
P7 P5+ 2 i 0.0367(7) 0.4030(6) 0.4115(2) 1. 0 d
O1 O2- 2 i 0.434(2) 0.943(2) 0.1961(7) 1. 0 d
O2 O2- 2 i 0.525(2) 0.051(2) 0.6888(7) 1. 0 d
O3 O2- 2 i 0.633(2) 0.355(1) 0.7419(7) 1. 0 d
O4 O2- 2 i 0.430(2) 0.437(1) 0.8158(6) 1. 0 d
O5 O2- 2 i 0.534(2) 0.624(1) 0.7204(6) 1. 0 d
O6 O2- 2 i 0.750(2) 0.698(2) 0.2860(6) 1. 0 d
O7 O2- 2 i 0.047(2) .000(2) 0.3199(6) 1. 0 d
O8 O2- 2 i 0.100(2) 0.045(2) 0.7923(6) 1. 0 d
O9 O2- 2 i 0.109(2) 0.776(1) 0.2540(6) 1. 0 d
O10 O2- 2 i 0.491(2) 0.794(2) -0.0021(6) 1. 0 d
O11 O2- 2 i 0.248(2) 0.815(2) 0.9022(6) 1. 0 d
O12 O2- 2 i 0.792(2) 0.491(2) 0.0460(8) 1. 0 d
O13 O2- 2 i 0.053(2) 0.195(2) 0.9123 1. 0 d
O14 O2- 2 i 0.167(2) 0.602(2) 0.1026(6) 1. 0 d
O15 O2- 2 i 0.092(2) 0.735(2) -0.0015(7) 1. 0 d
O16 O2- 2 i 0.367(2) 0.686(2) 0.5141(7) 1. 0 d
O17 O2- 2 i 0.758(2) 0.063(2) 0.5414(7) 1. 0 d
O18 O2- 2 i 0.933(2) 0.391(2) 0.5735(7) 1. 0 d
O19 O2- 2 i 0.243(2) 0.409(2) 0.3958(7) 1. 0 d
O20 O2- 2 i 0.158(2) 0.675(2) 0.6316(6) 1. 0 d
O21 O2- 2 i 0.006(2) 0.703(2) 0.5231(7) 1. 0 d

loop_
_atom_type_symbol
_atom_type_oxidation_number
Pb2+ 2.000
Cs1+ 1.000
P5+ 5.000
O2- -2.000
